data_1562031
loop_
_publ_author_name
'Mizzi, Jessica E.'
'Staples, Richard J.'
'LaDuca, Robert L.'

_publ_section_title
;
 Temperature-dependent polymorphism and magnetic properties of
 three-dimensional copper pyromellitate coordination polymers containing
 4,4&#x2032;-dipyridylamine
;
_journal_name_full 'Journal of Solid State Chemistry'
_journal_page_first 222
_journal_page_last 230
_journal_paper_doi 10.1016/j.jssc.2014.12.021
_journal_volume 225
_journal_year 2015
_chemical_absolute_configuration unk
_chemical_formula_moiety 'C20 H10 Cu3 O19, C10 H11 N3, 2.5(H2 O)'
_chemical_formula_sum 'C30 H26 Cu3 N3 O21.5'
_chemical_formula_weight 963.19
_space_group_crystal_system triclinic
_space_group_IT_number 1
_space_group_name_Hall 'P 1'
_space_group_name_H-M_alt 'P 1'
_atom_sites_solution_hydrogens geom
_atom_sites_solution_primary direct
_atom_sites_solution_secondary difmap
_cell_angle_alpha 84.315(2)
_cell_angle_beta 78.168(2)
_cell_angle_gamma 75.064(2)
_cell_formula_units_Z 1
_cell_length_a 7.9985(11)
_cell_length_b 9.7296(14)
_cell_length_c 10.8506(15)
_cell_measurement_reflns_used 5072
_cell_measurement_temperature 173(2)
_cell_measurement_theta_max 25.358
_cell_measurement_theta_min 2.169
_cell_volume 797.60(19)
_computing_data_reduction 'SAINT v8.27A (Bruker, 2012)'
_computing_molecular_graphics 'Olex2 (Dolomanov et al., 2009)'
_computing_publication_material 'Olex2 (Dolomanov et al., 2009)'
_computing_structure_refinement 'XL (Sheldrick, 2008)'
_computing_structure_solution 'SHELXS-97 (Sheldrick, 2008)'
_diffrn_ambient_temperature 173.15
_diffrn_measured_fraction_theta_full 0.999
_diffrn_measured_fraction_theta_max 0.999
_diffrn_measurement_device_type 'Bruker APEX-II CCD'
_diffrn_measurement_method '\f and \w scans'
_diffrn_radiation_monochromator graphite
_diffrn_radiation_type MoK\a
_diffrn_radiation_wavelength 0.71073
_diffrn_reflns_av_R_equivalents 0.0773
_diffrn_reflns_av_unetI/netI 0.1171
_diffrn_reflns_limit_h_max 9
_diffrn_reflns_limit_h_min -9
_diffrn_reflns_limit_k_max 11
_diffrn_reflns_limit_k_min -11
_diffrn_reflns_limit_l_max 13
_diffrn_reflns_limit_l_min -13
_diffrn_reflns_number 13163
_diffrn_reflns_theta_full 25.40
_diffrn_reflns_theta_max 25.40
_diffrn_reflns_theta_min 1.92
_diffrn_source 'fine-focus sealed tube'
_diffrn_standards_number 0
_exptl_absorpt_coefficient_mu 2.089
_exptl_absorpt_correction_T_max 0.8779
_exptl_absorpt_correction_T_min 0.6497
_exptl_absorpt_correction_type multi-scan
_exptl_crystal_colour green
_exptl_crystal_density_diffrn 2.005
_exptl_crystal_density_meas .
_exptl_crystal_density_method 'not measured'
_exptl_crystal_description block
_exptl_crystal_F_000 486
_exptl_crystal_size_max 0.226
_exptl_crystal_size_mid 0.121
_exptl_crystal_size_min 0.064
_refine_diff_density_max 1.663
_refine_diff_density_min -1.729
_refine_diff_density_rms 0.171
_refine_ls_abs_structure_details 'Flack H D (1983), Acta Cryst. A39, 876-881'
_refine_ls_abs_structure_Flack 0.0(3)
_refine_ls_extinction_method none
_refine_ls_goodness_of_fit_ref 0.970
_refine_ls_hydrogen_treatment constr
_refine_ls_matrix_type full
_refine_ls_number_parameters 350
_refine_ls_number_reflns 5815
_refine_ls_number_restraints 0
_refine_ls_restrained_S_all 0.970
_refine_ls_R_factor_all 0.0932
_refine_ls_R_factor_gt 0.0675
_refine_ls_shift/su_max 0.001
_refine_ls_shift/su_mean 0.000
_refine_ls_structure_factor_coef Fsqd
_refine_ls_weighting_details 'calc w=1/[\s^2^(Fo^2^)+(0.0955P)^2^+0.0000P] where P=(Fo^2^+2Fc^2^)/3'
_refine_ls_weighting_scheme calc
_refine_ls_wR_factor_gt 0.1600
_refine_ls_wR_factor_ref 0.1737
_reflns_number_gt 4228
_reflns_number_total 5815
_reflns_threshold_expression >2sigma(I)
_cod_data_source_file JSSC-2015-225-222.cif
_cod_data_source_block p2
_cod_original_formula_sum 'C30 H26 Cu3 N3 O21.50'
_cod_database_code 1562031
_olex2_refinement_description
;
1. Fixed Uiso
 At 1.2 times of:
  All C(H) groups, All N(H) groups
 At 1.5 times of:
  All O(H,H) groups
2. Uiso/Uaniso restraints and constraints
Uanis(O10) = Uanis(Cu3) = Uanis(O19) = Uanis(O3W)
Uanis(C23) = Uanis(N2)
Uanis(O2) = Uanis(O1) = Uanis(O5) = Uanis(O6)
Uanis(O16) = Uanis(O13)
Uanis(C9) = Uanis(C7) = Uanis(C3)
Uanis(O17) = Uanis(O12) = Uanis(O18) = Uanis(C20) = Uanis(C17)
Uanis(C15) = Uanis(C12)
Uanis(C6) = Uanis(C3) = Uanis(C1)
Uanis(O15) = Uanis(O14)
Uanis(C4) = Uanis(C1) = Uanis(C2) = Uanis(C5)
Uanis(C18) = Uanis(C19) = Uanis(C16) = Uanis(C13)
Uanis(C14) = Uanis(C11)
Uanis(C1) = Uanis(C8) = Uanis(O4) = Uanis(O3)
3. Others
 Fixed Sof: O3W(0.5) H3WA(0.5) H3WB(0.5)
 Fixed X: Cu1(0.414749) Cu2(0.161262)
 Fixed Y: Cu1(0.68696) Cu2(0.546069)
 Fixed Z: Cu1(0.823951) Cu2(0.874909)
4.a Riding coordinates:
 O9(H9A,H9B), O10(H10A,H10B), O1W(H1WA,H1WB), O2W(H2WA,H2WB), O19(H19A,H19B),
 O3W(H3WA,H3WB)
4.b Aromatic/amide H refined with riding coordinates:
 C2(H2), C5(H5), C12(H12), C15(H15), N1(H1), N2(H2A), N3(H3), C21(H21),
 C22(H22), C24(H24), C25(H25), C26(H26), C27(H27), C29(H29), C30(H30)
;

loop_
_space_group_symop_id
_space_group_symop_operation_xyz
1 'x, y, z'

loop_
_atom_site_label
_atom_site_type_symbol
_atom_site_fract_x
_atom_site_fract_y
_atom_site_fract_z
_atom_site_U_iso_or_equiv
_atom_site_adp_type
_atom_site_occupancy
_atom_site_symmetry_multiplicity
_atom_site_calc_flag
_atom_site_disorder_assembly
_atom_site_disorder_group
_atom_site_refinement_flags_posn
Cu1 Cu 0.4147 0.6870 0.8240 0.0071(4) Uani 1 1 d . . .
Cu2 Cu 0.1613 0.5461 0.8749 0.0082(4) Uani 1 1 d . . .
Cu3 Cu 0.8040(4) 0.1282(3) 0.3454(3) 0.0377(6) Uani 1 1 d . . .
O1 O 0.4217(12) 0.6710(9) 0.6436(9) 0.0124(6) Uani 1 1 d . . .
O2 O 0.2045(12) 0.5515(9) 0.6901(9) 0.0124(6) Uani 1 1 d . . .
O3 O 0.5555(13) 0.3608(9) 0.5496(9) 0.0216(13) Uani 1 1 d . . .
O4 O 0.6456(13) 0.3073(9) 0.3460(9) 0.0216(13) Uani 1 1 d . . .
O5 O 0.1514(12) 0.5640(9) 0.0559(9) 0.0124(6) Uani 1 1 d . . .
O6 O 0.3727(12) 0.6750(9) 0.0093(9) 0.0124(6) Uani 1 1 d . . .
O7 O -0.0297(13) 0.9516(10) 0.3423(9) 0.033(3) Uani 1 1 d . . .
O8 O 0.0249(13) 0.8803(9) 0.1465(9) 0.0189(18) Uani 1 1 d . . .
O9 O 0.7476(13) 0.1078(11) 0.1801(9) 0.028(2) Uani 1 1 d . . .
H9A H 0.6345 0.1064 0.1867 0.041 Uiso 1 1 d . . R
H9B H 0.8138 0.0267 0.1462 0.041 Uiso 1 1 d . . R
O10 O 0.8163(16) 0.1252(11) 0.5242(10) 0.0377(6) Uani 1 1 d . . .
H10A H 0.8275 0.0373 0.5600 0.056 Uiso 1 1 d . . R
H10B H 0.7192 0.1811 0.5667 0.056 Uiso 1 1 d . . R
O11 O -0.2436(14) 0.8592(10) 0.6526(10) 0.033(2) Uani 1 1 d . . .
O12 O -0.4274(13) 0.8298(9) 0.8331(9) 0.0167(7) Uani 1 1 d . . .
O13 O -0.0097(12) 0.7309(9) 0.8682(9) 0.0124(8) Uani 1 1 d . . .
O14 O 0.2064(12) 0.8497(9) 0.8257(9) 0.0131(8) Uani 1 1 d . . .
O15 O -0.6205(11) 1.3880(9) 0.8758(9) 0.0131(8) Uani 1 1 d . . .
O16 O -0.4074(12) 1.5014(9) 0.8218(10) 0.0124(8) Uani 1 1 d . . .
O17 O 0.0075(12) 1.4029(9) 0.8685(9) 0.0167(7) Uani 1 1 d . . .
O18 O -0.1893(12) 1.3943(9) 1.0439(9) 0.0167(7) Uani 1 1 d . . .
C1 C 0.4111(19) 0.5032(14) 0.3933(13) 0.0216(13) Uani 1 1 d . . .
C2 C 0.3747(15) 0.5090(11) 0.2675(11) 0.0216(7) Uani 1 1 d . . .
H2 H 0.4280 0.4281 0.2184 0.026 Uiso 1 1 calc . . R
C3 C 0.2671(12) 0.6245(10) 0.2136(10) 0.0216(7) Uani 1 1 d . . .
C4 C 0.1628(17) 0.7302(13) 0.3044(12) 0.0216(7) Uani 1 1 d . . .
C5 C 0.1817(14) 0.7184(11) 0.4271(11) 0.0216(7) Uani 1 1 d . . .
H5 H 0.1066 0.7863 0.4840 0.026 Uiso 1 1 calc . . R
C6 C 0.3078(17) 0.6097(12) 0.4705(11) 0.0216(7) Uani 1 1 d . . .
C7 C 0.317(2) 0.6093(14) 0.6139(13) 0.0216(7) Uani 1 1 d . . .
C8 C 0.545(2) 0.3794(15) 0.4372(14) 0.0216(13) Uani 1 1 d . . .
C9 C 0.260(2) 0.6276(14) 0.0851(14) 0.0216(7) Uani 1 1 d . . .
C10 C 0.0417(17) 0.8601(14) 0.2600(13) 0.015(2) Uani 1 1 d . . .
C11 C -0.1642(17) 1.2383(13) 0.8898(12) 0.0076(11) Uani 1 1 d . . .
C12 C -0.0483(17) 1.1059(12) 0.8797(13) 0.0109(11) Uani 1 1 d . . .
H12 H 0.0677 1.0956 0.8937 0.013 Uiso 1 1 calc . . R
C13 C -0.0952(17) 0.9862(13) 0.8496(12) 0.0095(8) Uani 1 1 d . . .
C14 C -0.2521(17) 0.9988(13) 0.8203(12) 0.0076(11) Uani 1 1 d . . .
C15 C -0.3730(18) 1.1353(13) 0.8193(13) 0.0109(11) Uani 1 1 d . . .
H15 H -0.4811 1.1442 0.7921 0.013 Uiso 1 1 calc . . R
C16 C -0.3384(16) 1.2525(13) 0.8559(12) 0.0095(8) Uani 1 1 d . . .
C17 C -0.3104(19) 0.8807(14) 0.7663(14) 0.0167(7) Uani 1 1 d . . .
C18 C 0.0428(17) 0.8392(12) 0.8499(12) 0.0095(8) Uani 1 1 d . . .
C19 C -0.4634(17) 1.3880(12) 0.8535(12) 0.0095(8) Uani 1 1 d . . .
C20 C -0.1146(19) 1.3561(14) 0.9380(14) 0.0167(7) Uani 1 1 d . . .
N1 N 0.7592(13) 0.6327(11) 0.1713(9) 0.034(3) Uani 1 1 d . . .
H1 H 0.8100 0.5719 0.1119 0.041 Uiso 1 1 calc . . R
N2 N 0.5378(12) 0.9004(9) 0.4581(9) 0.0252(17) Uani 1 1 d . . .
H2A H 0.5875 0.8635 0.5230 0.030 Uiso 1 1 calc . . R
N3 N 0.1528(12) 1.2705(10) 0.5522(11) 0.034(3) Uani 1 1 d . . .
H3 H 0.0693 1.3478 0.5730 0.040 Uiso 1 1 calc . . R
C21 C 0.8018(17) 0.6019(14) 0.2863(13) 0.033(3) Uani 1 1 d . . .
H21 H 0.8794 0.5131 0.3029 0.040 Uiso 1 1 calc . . R
C22 C 0.7341(15) 0.6979(14) 0.3806(12) 0.028(3) Uani 1 1 d . . .
H22 H 0.7732 0.6794 0.4589 0.033 Uiso 1 1 calc . . R
C23 C 0.6031(15) 0.8269(11) 0.3585(11) 0.0252(17) Uani 1 1 d . . .
C24 C 0.5613(14) 0.8508(13) 0.2397(11) 0.028(3) Uani 1 1 d . . .
H24 H 0.4764 0.9347 0.2218 0.033 Uiso 1 1 calc . . R
C25 C 0.6426(18) 0.7524(14) 0.1431(15) 0.040(4) Uani 1 1 d . . .
H25 H 0.6149 0.7710 0.0611 0.048 Uiso 1 1 calc . . R
C26 C 0.2250(16) 1.1913(13) 0.6401(12) 0.029(3) Uani 1 1 d . . .
H26 H 0.1940 1.2206 0.7245 0.034 Uiso 1 1 calc . . R
C27 C 0.3500(15) 1.0611(13) 0.6099(11) 0.030(3) Uani 1 1 d . . .
H27 H 0.3951 0.9987 0.6749 0.036 Uiso 1 1 calc . . R
C28 C 0.4062(13) 1.0252(12) 0.4854(11) 0.025(3) Uani 1 1 d . . .
C29 C 0.3272(18) 1.1195(13) 0.3946(13) 0.041(3) Uani 1 1 d . . .
H29 H 0.3623 1.0995 0.3078 0.049 Uiso 1 1 calc . . R
C30 C 0.2017(19) 1.2380(14) 0.4306(14) 0.049(4) Uani 1 1 d . . .
H30 H 0.1471 1.2994 0.3689 0.058 Uiso 1 1 calc . . R
O1W O 0.3226(12) -0.0042(11) 0.0274(9) 0.042(3) Uani 1 1 d . . .
H1WA H 0.3851 -0.0774 -0.0152 0.064 Uiso 1 1 d . . R
H1WB H 0.2624 0.0567 -0.0213 0.064 Uiso 1 1 d . . R
O2W O 0.8866(13) 0.5103(10) 0.6120(10) 0.042(3) Uani 1 1 d . . .
H2WA H 0.8562 0.5653 0.5479 0.062 Uiso 1 1 d . . R
H2WB H 0.9601 0.5427 0.6431 0.062 Uiso 1 1 d . . R
O19 O 0.9955(11) 0.2690(8) 0.2258(7) 0.0377(6) Uani 1 1 d . . .
H19A H 1.0588 0.2332 0.1414 0.056 Uiso 1 1 d . . R
H19B H 1.0927 0.2771 0.2665 0.056 Uiso 1 1 d . . R
O3W O 0.331(2) 0.2262(16) 0.1135(14) 0.0377(6) Uani 0.50 1 d A 2 .
H3WA H 0.2609 0.2803 0.1715 0.056 Uiso 0.50 1 d A 2 R
H3WB H 0.2706 0.1835 0.0790 0.056 Uiso 0.50 1 d A 2 R

loop_
_atom_site_aniso_label
_atom_site_aniso_U_11
_atom_site_aniso_U_22
_atom_site_aniso_U_33
_atom_site_aniso_U_23
_atom_site_aniso_U_13
_atom_site_aniso_U_12
Cu1 0.0071(8) 0.0018(7) 0.0120(9) -0.0017(6) -0.0039(7) 0.0019(6)
Cu2 0.0067(8) 0.0047(8) 0.0134(9) -0.0019(7) -0.0028(7) -0.0004(7)
Cu3 0.0490(11) 0.0277(9) 0.0225(7) -0.0100(6) -0.0159(7) 0.0256(7)
O1 0.0136(13) 0.0098(14) 0.0143(14) 0.0009(11) -0.0034(11) -0.0034(11)
O2 0.0136(13) 0.0098(14) 0.0143(14) 0.0009(11) -0.0034(11) -0.0034(11)
O3 0.028(3) 0.016(3) 0.011(3) -0.003(2) -0.005(2) 0.013(2)
O4 0.028(3) 0.016(3) 0.011(3) -0.003(2) -0.005(2) 0.013(2)
O5 0.0136(13) 0.0098(14) 0.0143(14) 0.0009(11) -0.0034(11) -0.0034(11)
O6 0.0136(13) 0.0098(14) 0.0143(14) 0.0009(11) -0.0034(11) -0.0034(11)
O7 0.043(6) 0.025(5) 0.021(5) -0.005(4) -0.013(4) 0.014(4)
O8 0.020(4) 0.017(4) 0.015(4) 0.001(3) -0.008(4) 0.006(3)
O9 0.021(4) 0.033(5) 0.020(4) -0.006(4) -0.005(4) 0.013(4)
O10 0.0490(11) 0.0277(9) 0.0225(7) -0.0100(6) -0.0159(7) 0.0256(7)
O11 0.039(5) 0.036(6) 0.029(5) -0.019(4) 0.001(4) -0.017(4)
O12 0.0151(15) 0.0126(15) 0.0256(18) -0.0039(13) -0.0053(13) -0.0070(12)
O13 0.0108(19) 0.0053(18) 0.020(2) -0.0018(16) -0.0053(16) 0.0014(15)
O14 0.0105(19) 0.0055(18) 0.023(2) -0.0026(15) -0.0053(16) 0.0004(15)
O15 0.0105(19) 0.0055(18) 0.023(2) -0.0026(15) -0.0053(16) 0.0004(15)
O16 0.0108(19) 0.0053(18) 0.020(2) -0.0018(16) -0.0053(16) 0.0014(15)
O17 0.0151(15) 0.0126(15) 0.0256(18) -0.0039(13) -0.0053(13) -0.0070(12)
O18 0.0151(15) 0.0126(15) 0.0256(18) -0.0039(13) -0.0053(13) -0.0070(12)
C1 0.028(3) 0.016(3) 0.011(3) -0.003(2) -0.005(2) 0.013(2)
C2 0.0281(15) 0.0161(11) 0.0112(11) -0.0027(12) -0.0046(10) 0.0128(10)
C3 0.0281(15) 0.0161(11) 0.0112(11) -0.0027(12) -0.0046(10) 0.0128(10)
C4 0.0281(15) 0.0161(11) 0.0112(11) -0.0027(12) -0.0046(10) 0.0128(10)
C5 0.0281(15) 0.0161(11) 0.0112(11) -0.0027(12) -0.0046(10) 0.0128(10)
C6 0.0281(15) 0.0161(11) 0.0112(11) -0.0027(12) -0.0046(10) 0.0128(10)
C7 0.0281(17) 0.0161(13) 0.0112(12) -0.0027(14) -0.0046(11) 0.0128(11)
C8 0.028(3) 0.016(3) 0.011(3) -0.003(2) -0.005(2) 0.013(2)
C9 0.0281(17) 0.0161(13) 0.0112(12) -0.0027(14) -0.0046(11) 0.0128(11)
C10 0.011(5) 0.017(6) 0.015(6) -0.003(5) -0.002(5) 0.000(5)
C11 0.005(2) 0.008(3) 0.012(3) 0.001(2) -0.005(2) -0.002(2)
C12 0.010(3) 0.005(3) 0.020(3) -0.002(2) -0.005(2) -0.003(2)
C13 0.0114(19) 0.0071(19) 0.0083(19) -0.0023(15) -0.0034(15) 0.0027(16)
C14 0.005(2) 0.008(3) 0.012(3) 0.001(2) -0.005(2) -0.002(2)
C15 0.010(3) 0.005(3) 0.020(3) -0.002(2) -0.005(2) -0.003(2)
C16 0.0114(19) 0.0071(19) 0.0083(19) -0.0023(15) -0.0034(15) 0.0027(16)
C17 0.0151(15) 0.0126(15) 0.0256(18) -0.0039(13) -0.0053(13) -0.0070(12)
C18 0.0114(19) 0.0071(19) 0.0083(19) -0.0023(15) -0.0034(15) 0.0027(16)
C19 0.0114(19) 0.0071(19) 0.0083(19) -0.0023(15) -0.0034(15) 0.0027(16)
C20 0.0151(15) 0.0126(15) 0.0256(18) -0.0039(13) -0.0053(13) -0.0070(12)
N1 0.028(6) 0.046(7) 0.032(6) -0.020(5) 0.000(5) -0.015(5)
N2 0.033(4) 0.013(4) 0.035(5) -0.009(3) -0.004(4) -0.014(3)
N3 0.022(5) 0.014(5) 0.064(8) -0.007(5) -0.002(5) -0.004(4)
C21 0.034(8) 0.026(7) 0.043(9) -0.016(6) -0.009(6) -0.006(6)
C22 0.017(6) 0.034(8) 0.030(8) -0.012(6) -0.002(5) -0.002(6)
C23 0.033(4) 0.013(4) 0.035(5) -0.009(3) -0.004(4) -0.014(3)
C24 0.013(5) 0.031(7) 0.041(7) -0.011(6) -0.014(5) 0.001(5)
C25 0.024(8) 0.025(7) 0.078(12) 0.008(7) -0.036(8) -0.003(6)
C26 0.021(7) 0.036(8) 0.025(7) 0.010(6) -0.001(5) -0.006(6)
C27 0.024(6) 0.032(7) 0.024(7) 0.011(5) -0.003(5) 0.005(5)
C28 0.006(5) 0.023(6) 0.044(7) -0.015(5) 0.002(5) -0.003(4)
C29 0.053(9) 0.029(7) 0.036(8) -0.010(6) -0.008(6) 0.001(6)
C30 0.059(9) 0.033(8) 0.053(9) 0.001(7) -0.037(8) 0.013(7)
O1W 0.039(6) 0.048(6) 0.043(6) 0.001(5) -0.009(5) -0.015(5)
O2W 0.030(6) 0.025(5) 0.071(8) 0.009(5) -0.023(5) -0.003(4)
O19 0.0490(11) 0.0277(9) 0.0225(7) -0.0100(6) -0.0159(7) 0.0256(7)
O3W 0.0490(11) 0.0277(9) 0.0225(7) -0.0100(6) -0.0159(7) 0.0256(7)

loop_
_atom_type_symbol
_atom_type_description
_atom_type_scat_dispersion_real
_atom_type_scat_dispersion_imag
_atom_type_scat_source
C C 0.0030 0.0020 'International Tables Vol C Tables 4.2.6.8 and 6.1.1.4'
H H 0.0000 0.0000 'International Tables Vol C Tables 4.2.6.8 and 6.1.1.4'
Cu Cu 0.3200 1.2650 'International Tables Vol C Tables 4.2.6.8 and 6.1.1.4'
N N 0.0060 0.0030 'International Tables Vol C Tables 4.2.6.8 and 6.1.1.4'
O O 0.0110 0.0060 'International Tables Vol C Tables 4.2.6.8 and 6.1.1.4'

loop_
_geom_angle_atom_site_label_1
_geom_angle_atom_site_label_2
_geom_angle_atom_site_label_3
_geom_angle
_geom_angle_site_symmetry_1
_geom_angle_site_symmetry_3
O1 Cu1 O6 167.4(4) . 1_556
O1 Cu1 O12 105.9(4) . 1_655
O1 Cu1 O14 88.9(4) . .
O1 Cu1 O16 88.5(4) . 1_645
O6 Cu1 O12 86.7(4) 1_556 1_655
O6 Cu1 O14 90.7(4) 1_556 .
O6 Cu1 O16 89.6(4) 1_556 1_645
O14 Cu1 O12 89.9(3) . 1_655
O14 Cu1 O16 169.3(4) . 1_645
O16 Cu1 O12 100.8(4) 1_645 1_655
O2 Cu2 O5 168.7(4) . 1_556
O2 Cu2 O13 88.4(4) . .
O2 Cu2 O15 90.3(4) . 1_645
O2 Cu2 O17 86.1(4) . 1_545
O5 Cu2 O15 88.2(4) 1_556 1_645
O5 Cu2 O17 105.1(4) 1_556 1_545
O13 Cu2 O5 90.3(4) . 1_556
O13 Cu2 O15 165.5(3) . 1_645
O13 Cu2 O17 102.1(4) . 1_545
O15 Cu2 O17 92.2(3) 1_645 1_545
O4 Cu3 O7 177.8(5) . 1_645
O4 Cu3 O9 86.4(4) . .
O4 Cu3 O10 94.3(4) . .
O4 Cu3 O19 79.9(4) . .
O7 Cu3 O9 93.8(4) 1_645 .
O7 Cu3 O10 85.9(4) 1_645 .
O7 Cu3 O19 98.0(4) 1_645 .
O9 Cu3 O19 84.4(4) . .
O10 Cu3 O9 166.6(6) . .
O10 Cu3 O19 108.9(4) . .
C7 O1 Cu1 117.9(9) . .
C7 O2 Cu2 126.7(9) . .
C8 O4 Cu3 131.0(9) . .
C9 O5 Cu2 117.1(9) . 1_554
C9 O6 Cu1 129.5(9) . 1_554
C10 O7 Cu3 134.5(9) . 1_465
Cu3 O9 H9A 111.8 . .
Cu3 O9 H9B 110.8 . .
H9A O9 H9B 107.6 . .
Cu3 O10 H10A 111.5 . .
Cu3 O10 H10B 110.9 . .
H10A O10 H10B 107.8 . .
C17 O12 Cu1 140.4(9) . 1_455
C18 O13 Cu2 119.2(8) . .
C18 O14 Cu1 124.9(8) . .
C19 O15 Cu2 131.8(8) . 1_465
C19 O16 Cu1 117.8(8) . 1_465
C20 O17 Cu2 139.2(9) . 1_565
C2 C1 C8 120.0(11) . .
C6 C1 C2 116.4(11) . .
C6 C1 C8 123.4(12) . .
C1 C2 H2 117.8 . .
C3 C2 C1 124.5(10) . .
C3 C2 H2 117.8 . .
C2 C3 C4 113.4(9) . .
C2 C3 C9 119.8(9) . .
C9 C3 C4 126.7(9) . .
C3 C4 C10 119.3(11) . .
C5 C4 C3 122.1(10) . .
C5 C4 C10 118.4(11) . .
C4 C5 H5 119.4 . .
C4 C5 C6 121.3(10) . .
C6 C5 H5 119.4 . .
C1 C6 C7 122.6(10) . .
C5 C6 C1 121.2(11) . .
C5 C6 C7 116.1(10) . .
O1 C7 O2 126.8(13) . .
O1 C7 C6 118.3(13) . .
O2 C7 C6 114.8(12) . .
O3 C8 O4 127.0(13) . .
O3 C8 C1 120.3(13) . .
O4 C8 C1 112.6(12) . .
O5 C9 C3 116.5(13) . .
O6 C9 O5 125.5(14) . .
O6 C9 C3 117.3(13) . .
O7 C10 C4 114.7(12) . .
O8 C10 O7 123.6(12) . .
O8 C10 C4 121.4(12) . .
C12 C11 C16 117.0(11) . .
C12 C11 C20 119.8(12) . .
C20 C11 C16 123.2(11) . .
C11 C12 H12 118.8 . .
C11 C12 C13 122.5(12) . .
C13 C12 H12 118.8 . .
C12 C13 C18 118.1(11) . .
C14 C13 C12 120.3(12) . .
C14 C13 C18 121.6(11) . .
C13 C14 C15 119.8(11) . .
C13 C14 C17 125.5(12) . .
C15 C14 C17 114.0(11) . .
C14 C15 H15 119.0 . .
C16 C15 C14 122.0(12) . .
C16 C15 H15 119.0 . .
C15 C16 C11 118.1(11) . .
C15 C16 C19 120.4(12) . .
C19 C16 C11 121.4(11) . .
O11 C17 C14 113.9(12) . .
O12 C17 O11 127.5(13) . .
O12 C17 C14 118.2(12) . .
O13 C18 O14 127.5(12) . .
O13 C18 C13 118.8(11) . .
O14 C18 C13 113.7(10) . .
O15 C19 O16 123.2(12) . .
O15 C19 C16 117.3(11) . .
O16 C19 C16 119.3(12) . .
O17 C20 C11 116.5(13) . .
O18 C20 O17 126.0(12) . .
O18 C20 C11 117.3(12) . .
C21 N1 H1 118.6 . .
C25 N1 H1 118.6 . .
C25 N1 C21 122.9(12) . .
C23 N2 H2A 112.8 . .
C23 N2 C28 134.4(10) . .
C28 N2 H2A 112.8 . .
C26 N3 H3 119.0 . .
C26 N3 C30 122.0(11) . .
C30 N3 H3 119.0 . .
N1 C21 H21 119.6 . .
N1 C21 C22 120.8(13) . .
C22 C21 H21 119.6 . .
C21 C22 H22 120.4 . .
C21 C22 C23 119.3(12) . .
C23 C22 H22 120.4 . .
N2 C23 C22 113.0(11) . .
N2 C23 C24 129.9(11) . .
C24 C23 C22 117.0(10) . .
C23 C24 H24 119.2 . .
C23 C24 C25 121.6(11) . .
C25 C24 H24 119.2 . .
N1 C25 C24 118.3(13) . .
N1 C25 H25 120.9 . .
C24 C25 H25 120.9 . .
N3 C26 H26 120.1 . .
N3 C26 C27 119.8(12) . .
C27 C26 H26 120.1 . .
C26 C27 H27 120.1 . .
C28 C27 C26 119.8(11) . .
C28 C27 H27 120.1 . .
N2 C28 C29 124.7(11) . .
C27 C28 N2 118.3(10) . .
C27 C28 C29 117.0(10) . .
C28 C29 H29 119.9 . .
C30 C29 C28 120.2(12) . .
C30 C29 H29 119.9 . .
N3 C30 C29 121.1(12) . .
N3 C30 H30 119.5 . .
C29 C30 H30 119.5 . .
H1WA O1W H1WB 109.5 . .
H2WA O2W H2WB 109.5 . .
Cu3 O19 H19A 115.2 . .
Cu3 O19 H19B 115.0 . .
H19A O19 H19B 102.8 . .
H3WA O3W H3WB 109.5 . .

loop_
_geom_bond_atom_site_label_1
_geom_bond_atom_site_label_2
_geom_bond_distance
_geom_bond_site_symmetry_2
Cu1 Cu2 2.6681(3) .
Cu1 O1 1.966(9) .
Cu1 O6 1.967(9) 1_556
Cu1 O12 2.126(9) 1_655
Cu1 O14 1.979(9) .
Cu1 O16 1.989(9) 1_645
Cu2 O2 1.962(9) .
Cu2 O5 1.972(9) 1_556
Cu2 O13 1.964(9) .
Cu2 O15 2.008(9) 1_645
Cu2 O17 2.097(8) 1_545
Cu3 O4 1.871(9) .
Cu3 O7 1.881(9) 1_645
Cu3 O9 1.977(9) .
Cu3 O10 1.960(11) .
Cu3 O19 2.412(10) .
O1 C7 1.256(16) .
O2 C7 1.293(16) .
O3 C8 1.232(16) .
O4 C8 1.279(17) .
O5 Cu2 1.972(9) 1_554
O5 C9 1.293(17) .
O6 Cu1 1.967(9) 1_554
O6 C9 1.238(16) .
O7 Cu3 1.881(9) 1_465
O7 C10 1.266(16) .
O8 C10 1.257(16) .
O9 H9A 0.8960 .
O9 H9B 0.8946 .
O10 H10A 0.8937 .
O10 H10B 0.8929 .
O11 C17 1.254(16) .
O12 Cu1 2.126(9) 1_455
O12 C17 1.239(16) .
O13 C18 1.216(13) .
O14 C18 1.310(15) .
O15 Cu2 2.008(9) 1_465
O15 C19 1.231(15) .
O16 Cu1 1.989(9) 1_465
O16 C19 1.285(13) .
O17 Cu2 2.097(8) 1_565
O17 C20 1.260(16) .
O18 C20 1.227(16) .
C1 C2 1.447(17) .
C1 C6 1.380(16) .
C1 C8 1.502(18) .
C2 H2 0.9500 .
C2 C3 1.386(13) .
C3 C4 1.464(15) .
C3 C9 1.404(17) .
C4 C5 1.361(16) .
C4 C10 1.487(18) .
C5 H5 0.9500 .
C5 C6 1.380(15) .
C6 C7 1.572(17) .
C11 C12 1.379(17) .
C11 C16 1.482(17) .
C11 C20 1.477(16) .
C12 H12 0.9500 .
C12 C13 1.398(16) .
C13 C14 1.330(18) .
C13 C18 1.565(17) .
C14 C15 1.428(17) .
C14 C17 1.550(16) .
C15 H15 0.9500 .
C15 C16 1.353(16) .
C16 C19 1.437(16) .
N1 H1 0.8800 .
N1 C21 1.346(16) .
N1 C25 1.344(16) .
N2 H2A 0.8800 .
N2 C23 1.297(14) .
N2 C28 1.398(13) .
N3 H3 0.8800 .
N3 C26 1.300(15) .
N3 C30 1.342(16) .
C21 H21 0.9500 .
C21 C22 1.383(14) .
C22 H22 0.9500 .
C22 C23 1.448(16) .
C23 C24 1.380(15) .
C24 H24 0.9500 .
C24 C25 1.426(18) .
C25 H25 0.9500 .
C26 H26 0.9500 .
C26 C27 1.417(16) .
C27 H27 0.9500 .
C27 C28 1.382(15) .
C28 C29 1.411(16) .
C29 H29 0.9500 .
C29 C30 1.350(17) .
C30 H30 0.9500 .
O1W H1WA 0.8702 .
O1W H1WB 0.8699 .
O2W H2WA 0.8701 .
O2W H2WB 0.8700 .
O19 H19A 0.9990 .
O19 H19B 0.9921 .
O3W H3WA 0.8700 .
O3W H3WB 0.8698 .

loop_
_geom_hbond_atom_site_label_D
_geom_hbond_atom_site_label_H
_geom_hbond_atom_site_label_A
_geom_hbond_distance_DH
_geom_hbond_distance_HA
_geom_hbond_distance_DA
_geom_hbond_angle_DHA
_geom_hbond_site_symmetry_A
O9 H9B O8 0.89 1.91 2.693(14) 145.4 1_645
O10 H10A O11 0.89 2.07 2.919(16) 159.4 1_645
O10 H10B O3 0.89 1.91 2.666(15) 140.9 .
N1 H1 O18 0.88 1.94 2.715(13) 145.6 1_644
N2 H2A O11 0.88 2.13 2.942(14) 152.9 1_655
N3 H3 O2W 0.88 1.87 2.752(13) 177.5 1_465
O1W H1WA O6 0.87 2.42 3.064(13) 130.9 1_545
O1W H1WA O12 0.87 2.09 2.887(13) 152.2 1_644
O2W H2WB O2 0.87 2.14 2.969(13) 158.6 1_655
O19 H19A O3W 1.00 2.12 2.66(2) 111.5 1_655
O3W H3WA O19 0.87 2.11 2.655(19) 119.9 1_455
O3W H3WB O1W 0.87 1.88 2.534(19) 130.6 .

loop_
_geom_torsion_atom_site_label_1
_geom_torsion_atom_site_label_2
_geom_torsion_atom_site_label_3
_geom_torsion_atom_site_label_4
_geom_torsion
_geom_torsion_site_symmetry_1
_geom_torsion_site_symmetry_2
_geom_torsion_site_symmetry_3
_geom_torsion_site_symmetry_4
Cu1 Cu2 O2 C7 -0.4(10) . . . .
Cu1 Cu2 O13 C18 -2.2(9) . . . .
Cu1 O1 C7 O2 -1.4(18) . . . .
Cu1 O1 C7 C6 173.8(8) . . . .
Cu1 O6 C9 O5 6(2) 1_554 . . .
Cu1 O6 C9 C3 176.3(7) 1_554 . . .
Cu1 O12 C17 O11 2(3) 1_455 . . .
Cu1 O12 C17 C14 173.6(9) 1_455 . . .
Cu1 O14 C18 O13 -4.4(19) . . . .
Cu1 O14 C18 C13 177.8(7) . . . .
Cu1 O16 C19 O15 5.6(17) 1_465 . . .
Cu1 O16 C19 C16 -178.5(9) 1_465 . . .
Cu2 Cu1 O1 C7 0.8(9) . . . .
Cu2 Cu1 O14 C18 1.7(9) . . . .
Cu2 O2 C7 O1 1(2) . . . .
Cu2 O2 C7 C6 -174.1(7) . . . .
Cu2 O5 C9 O6 -1.9(18) 1_554 . . .
Cu2 O5 C9 C3 -172.5(8) 1_554 . . .
Cu2 O13 C18 O14 4.4(18) . . . .
Cu2 O13 C18 C13 -177.8(8) . . . .
Cu2 O15 C19 O16 -0.6(19) 1_465 . . .
Cu2 O15 C19 C16 -176.6(8) 1_465 . . .
Cu2 O17 C20 O18 3(2) 1_565 . . .
Cu2 O17 C20 C11 -173.1(9) 1_565 . . .
Cu3 O4 C8 O3 17(2) . . . .
Cu3 O4 C8 C1 -167.3(9) . . . .
Cu3 O7 C10 O8 8(2) 1_465 . . .
Cu3 O7 C10 C4 -177.3(9) 1_465 . . .
O1 Cu1 Cu2 O2 -0.2(3) . . . .
O1 Cu1 Cu2 O5 -179.3(5) . . . 1_556
O1 Cu1 Cu2 O13 -88.9(4) . . . .
O1 Cu1 Cu2 O15 92.3(4) . . . 1_645
O1 Cu1 Cu2 O17 37.1(9) . . . 1_545
O1 Cu1 O14 C18 90.2(10) . . . .
O2 Cu2 O13 C18 -82.6(10) . . . .
O5 Cu2 O2 C7 4(3) 1_556 . . .
O5 Cu2 O13 C18 86.3(9) 1_556 . . .
O6 Cu1 Cu2 O2 -178.5(5) 1_556 . . .
O6 Cu1 Cu2 O5 2.4(3) 1_556 . . 1_556
O6 Cu1 Cu2 O13 92.7(4) 1_556 . . .
O6 Cu1 Cu2 O15 -86.1(4) 1_556 . . 1_645
O6 Cu1 Cu2 O17 -141.2(9) 1_556 . . 1_545
O6 Cu1 O1 C7 8(2) 1_556 . . .
O6 Cu1 O14 C18 -77.3(10) 1_556 . . .
O7 Cu3 O4 C8 -115(14) 1_645 . . .
O9 Cu3 O4 C8 149.0(13) . . . .
O10 Cu3 O4 C8 -17.5(14) . . . .
O12 Cu1 Cu2 O2 146.1(9) 1_655 . . .
O12 Cu1 Cu2 O5 -33.0(9) 1_655 . . 1_556
O12 Cu1 Cu2 O13 57.3(9) 1_655 . . .
O12 Cu1 Cu2 O15 -121.5(9) 1_655 . . 1_645
O12 Cu1 Cu2 O17 -176.6(16) 1_655 . . 1_545
O12 Cu1 O1 C7 -169.4(9) 1_655 . . .
O12 Cu1 O14 C18 -163.9(10) 1_655 . . .
O13 Cu2 O2 C7 87.6(11) . . . .
O14 Cu1 Cu2 O2 89.0(4) . . . .
O14 Cu1 Cu2 O5 -90.1(4) . . . 1_556
O14 Cu1 Cu2 O13 0.2(4) . . . .
O14 Cu1 Cu2 O15 -178.6(5) . . . 1_645
O14 Cu1 Cu2 O17 126.3(9) . . . 1_545
O14 Cu1 O1 C7 -79.8(9) . . . .
O15 Cu2 O2 C7 -78.0(11) 1_645 . . .
O15 Cu2 O13 C18 2(2) 1_645 . . .
O16 Cu1 Cu2 O2 -88.7(4) 1_645 . . .
O16 Cu1 Cu2 O5 92.2(4) 1_645 . . 1_556
O16 Cu1 Cu2 O13 -177.5(5) 1_645 . . .
O16 Cu1 Cu2 O15 3.7(4) 1_645 . . 1_645
O16 Cu1 Cu2 O17 -51.4(9) 1_645 . . 1_545
O16 Cu1 O1 C7 89.8(10) 1_645 . . .
O16 Cu1 O14 C18 14(3) 1_645 . . .
O17 Cu2 O2 C7 -170.2(11) 1_545 . . .
O17 Cu2 O13 C18 -168.3(9) 1_545 . . .
C1 C2 C3 C4 -12.2(16) . . . .
C1 C2 C3 C9 170.9(13) . . . .
C1 C6 C7 O1 91.1(17) . . . .
C1 C6 C7 O2 -93.1(16) . . . .
C2 C1 C6 C5 -3(2) . . . .
C2 C1 C6 C7 173.2(12) . . . .
C2 C1 C8 O3 -167.5(13) . . . .
C2 C1 C8 O4 16.3(19) . . . .
C2 C3 C4 C5 4.5(17) . . . .
C2 C3 C4 C10 179.8(11) . . . .
C2 C3 C9 O5 85.3(15) . . . .
C2 C3 C9 O6 -86.1(16) . . . .
C3 C4 C5 C6 3.6(19) . . . .
C3 C4 C10 O7 -173.4(11) . . . .
C3 C4 C10 O8 1.1(19) . . . .
C4 C3 C9 O5 -91.2(16) . . . .
C4 C3 C9 O6 97.4(16) . . . .
C4 C5 C6 C1 -4.6(19) . . . .
C4 C5 C6 C7 179.4(12) . . . .
C5 C4 C10 O7 2.1(18) . . . .
C5 C4 C10 O8 176.7(12) . . . .
C5 C6 C7 O1 -93.0(15) . . . .
C5 C6 C7 O2 82.8(15) . . . .
C6 C1 C2 C3 11.6(19) . . . .
C6 C1 C8 O3 7(2) . . . .
C6 C1 C8 O4 -168.9(14) . . . .
C8 C1 C2 C3 -173.2(12) . . . .
C8 C1 C6 C5 -177.5(13) . . . .
C8 C1 C6 C7 -2(2) . . . .
C9 C3 C4 C5 -178.9(14) . . . .
C9 C3 C4 C10 -3.5(19) . . . .
C10 C4 C5 C6 -171.8(12) . . . .
C11 C12 C13 C14 5.0(19) . . . .
C11 C12 C13 C18 -175.8(13) . . . .
C11 C16 C19 O15 -151.1(12) . . . .
C11 C16 C19 O16 32.7(19) . . . .
C12 C11 C16 C15 0.8(18) . . . .
C12 C11 C16 C19 -175.0(12) . . . .
C12 C11 C20 O17 68.4(18) . . . .
C12 C11 C20 O18 -108.1(16) . . . .
C12 C13 C14 C15 0.1(19) . . . .
C12 C13 C14 C17 170.4(13) . . . .
C12 C13 C18 O13 154.5(12) . . . .
C12 C13 C18 O14 -27.5(17) . . . .
C13 C14 C15 C16 -4.7(19) . . . .
C13 C14 C17 O11 -74.3(18) . . . .
C13 C14 C17 O12 112.9(16) . . . .
C14 C13 C18 O13 -26(2) . . . .
C14 C13 C18 O14 151.7(13) . . . .
C14 C15 C16 C11 4.1(18) . . . .
C14 C15 C16 C19 179.9(13) . . . .
C15 C14 C17 O11 96.5(15) . . . .
C15 C14 C17 O12 -76.3(16) . . . .
C15 C16 C19 O15 33.1(19) . . . .
C15 C16 C19 O16 -143.0(13) . . . .
C16 C11 C12 C13 -5.3(19) . . . .
C16 C11 C20 O17 -114.5(15) . . . .
C16 C11 C20 O18 69.1(19) . . . .
C17 C14 C15 C16 -176.0(13) . . . .
C18 C13 C14 C15 -179.0(12) . . . .
C18 C13 C14 C17 -9(2) . . . .
C20 C11 C12 C13 172.0(13) . . . .
C20 C11 C16 C15 -176.4(13) . . . .
C20 C11 C16 C19 8(2) . . . .
N1 C21 C22 C23 5.9(16) . . . .
N2 C23 C24 C25 -176.6(12) . . . .
N2 C28 C29 C30 -179.6(12) . . . .
N3 C26 C27 C28 5.8(18) . . . .
C21 N1 C25 C24 0.2(18) . . . .
C21 C22 C23 N2 173.5(10) . . . .
C21 C22 C23 C24 -4.0(15) . . . .
C22 C23 C24 C25 0.4(16) . . . .
C23 N2 C28 C27 169.2(12) . . . .
C23 N2 C28 C29 -11.7(19) . . . .
C23 C24 C25 N1 1.6(18) . . . .
C25 N1 C21 C22 -4.0(17) . . . .
C26 N3 C30 C29 1(2) . . . .
C26 C27 C28 N2 176.0(10) . . . .
C26 C27 C28 C29 -3.1(17) . . . .
C27 C28 C29 C30 -0.5(18) . . . .
C28 N2 C23 C22 -176.6(10) . . . .
C28 N2 C23 C24 1(2) . . . .
C28 C29 C30 N3 2(2) . . . .
C30 N3 C26 C27 -4.7(18) . . . .
O19 Cu3 O4 C8 -126.0(13) . . . .
